data_7224977
loop_
_publ_author_name
'Seredyuk, Maksym'
'Znovjyak, Kateryna'
'Mu\~noz, M. Carmen'
'Galyametdinov, Yurii'
'Fritsky, Igor O.'
'Real, Jose A.'

_publ_section_title
;
 Imparting hysteretic behavior to spin transition in neutral mononuclear
 complexes
;
_journal_issue 46
_journal_name_full 'RSC Adv.'
_journal_page_first 39627
_journal_paper_doi 10.1039/C6RA05342D
_journal_volume 6
_journal_year 2016
_chemical_formula_sum 'C27 H36 Fe N6 O2 S2'
_chemical_formula_weight 596.59
_chemical_name_systematic
;
 ?
;
_space_group_IT_number 14
_symmetry_cell_setting monoclinic
_symmetry_space_group_name_Hall '-P 2ybc'
_symmetry_space_group_name_H-M 'P 1 21/c 1'
_atom_sites_solution_hydrogens geom
_atom_sites_solution_primary direct
_atom_sites_solution_secondary difmap
_audit_creation_method SHELXL-97
_audit_update_record
;
2016-02-22 deposited with the CCDC.
2016-04-12 downloaded from the CCDC.
;
_cell_angle_alpha 90.000(5)
_cell_angle_beta 94.533(5)
_cell_angle_gamma 90.000(5)
_cell_formula_units_Z 4
_cell_length_a 11.923(5)
_cell_length_b 21.342(5)
_cell_length_c 12.365(5)
_cell_measurement_reflns_used 2908
_cell_measurement_temperature 400(1)
_cell_measurement_theta_max 19.7810
_cell_measurement_theta_min 3.7180
_cell_volume 3137(2)
_computing_cell_refinement 'HKL DENZO'
_computing_data_collection COLLECT
_computing_data_reduction 'HKL DENZO and SCALEPACK'
_computing_structure_refinement 'SHELXL-97 (Sheldrick, 2008)'
_computing_structure_solution SHELXS-97
_diffrn_ambient_temperature 400(1)
_diffrn_measured_fraction_theta_full 0.995
_diffrn_measured_fraction_theta_max 0.870
_diffrn_measurement_device_type KappaCCD
_diffrn_radiation_monochromator graphite
_diffrn_radiation_source 'fine-focus sealed tube'
_diffrn_radiation_type MoK\a
_diffrn_radiation_wavelength 0.71069
_diffrn_reflns_av_R_equivalents 0.0492
_diffrn_reflns_av_sigmaI/netI 0.0855
_diffrn_reflns_limit_h_max 16
_diffrn_reflns_limit_h_min -16
_diffrn_reflns_limit_k_max 25
_diffrn_reflns_limit_k_min -29
_diffrn_reflns_limit_l_max 16
_diffrn_reflns_limit_l_min -9
_diffrn_reflns_number 17616
_diffrn_reflns_theta_full 25.00
_diffrn_reflns_theta_max 29.08
_diffrn_reflns_theta_min 3.31
_exptl_absorpt_coefficient_mu 0.647
_exptl_absorpt_correction_T_max 0.9501
_exptl_absorpt_correction_T_min 0.9264
_exptl_absorpt_correction_type empirical
_exptl_absorpt_process_details 'Empirical absorption correction:XABS2'
_exptl_crystal_colour black
_exptl_crystal_density_diffrn 1.263
_exptl_crystal_density_method 'not measured'
_exptl_crystal_description prismatic
_exptl_crystal_F_000 1256
_exptl_crystal_size_max 0.12
_exptl_crystal_size_mid 0.10
_exptl_crystal_size_min 0.08
_refine_diff_density_max 0.442
_refine_diff_density_min -0.354
_refine_diff_density_rms 0.057
_refine_ls_extinction_method none
_refine_ls_goodness_of_fit_ref 0.954
_refine_ls_hydrogen_treatment mixed
_refine_ls_matrix_type full
_refine_ls_number_parameters 343
_refine_ls_number_reflns 7317
_refine_ls_number_restraints 2
_refine_ls_restrained_S_all 0.955
_refine_ls_R_factor_all 0.1229
_refine_ls_R_factor_gt 0.0877
_refine_ls_shift/su_max 0.042
_refine_ls_shift/su_mean 0.012
_refine_ls_structure_factor_coef Fsqd
_refine_ls_weighting_details 'calc w=1/[\s^2^(Fo^2^)+(0.2000P)^2^+0.0000P] where P=(Fo^2^+2Fc^2^)/3'
_refine_ls_weighting_scheme calc
_refine_ls_wR_factor_gt 0.2074
_refine_ls_wR_factor_ref 0.2587
_reflns_number_gt 2629
_reflns_number_total 7317
_reflns_threshold_expression >2sigma(I)
_cod_data_source_file c6ra05342d2.cif
_cod_data_source_block shelxl
_cod_original_sg_symbol_H-M P21/c
_cod_database_code 7224977

loop_
_symmetry_equiv_pos_as_xyz
'x, y, z'
'-x, y+1/2, -z+1/2'
'-x, -y, -z'
'x, -y-1/2, z-1/2'

loop_
_atom_site_label
_atom_site_type_symbol
_atom_site_fract_x
_atom_site_fract_y
_atom_site_fract_z
_atom_site_U_iso_or_equiv
_atom_site_adp_type
_atom_site_occupancy
_atom_site_symmetry_multiplicity
_atom_site_calc_flag
_atom_site_refinement_flags
Fe Fe 0.65293(7) 0.14190(5) 0.57567(7) 0.0949(5) Uani 1 1 d .
S1 S 0.98159(19) 0.14313(14) 0.8117(2) 0.1528(10) Uani 1 1 d .
S2 S 0.4022(2) 0.12021(13) 0.2641(2) 0.1570(11) Uani 1 1 d .
N1 N 0.5430(5) 0.1086(3) 0.6864(5) 0.1069(16) Uani 1 1 d .
N2 N 0.5857(4) 0.2215(2) 0.6240(4) 0.1019(15) Uani 1 1 d .
N3 N 0.7551(4) 0.1873(3) 0.4819(4) 0.0951(14) Uani 1 1 d .
N4 N 0.7274(5) 0.0666(3) 0.5070(4) 0.1107(16) Uani 1 1 d .
N5 N 0.7779(6) 0.1380(3) 0.6945(5) 0.1103(18) Uani 1 1 d .
N6 N 0.5312(6) 0.1358(3) 0.4517(6) 0.133(2) Uani 1 1 d .
O1 O 0.3637(5) 0.1973(3) 0.8474(5) 0.150(2) Uani 1 1 d .
O2 O 0.9549(5) 0.0681(3) 0.3380(5) 0.166(2) Uani 1 1 d .
C1 C 0.5242(8) 0.0511(5) 0.7189(9) 0.148(3) Uani 1 1 d .
H1 H 0.5632 0.0181 0.6899 0.178 Uiso 1 1 calc R
C2 C 0.4493(10) 0.0383(6) 0.7939(11) 0.186(4) Uani 1 1 d .
H2 H 0.4382 -0.0031 0.8136 0.223 Uiso 1 1 calc R
C3 C 0.3938(9) 0.0815(6) 0.8380(9) 0.169(4) Uani 1 1 d .
H3 H 0.3438 0.0716 0.8895 0.202 Uiso 1 1 calc R
C4 C 0.4106(7) 0.1460(5) 0.8062(7) 0.125(3) Uani 1 1 d .
C5 C 0.4875(5) 0.1556(3) 0.7311(5) 0.0944(17) Uani 1 1 d .
C6 C 0.2858(8) 0.1922(7) 0.9252(9) 0.177(4) Uani 1 1 d .
H6A H 0.2226 0.1672 0.8962 0.212 Uiso 1 1 calc R
H6B H 0.3205 0.1708 0.9885 0.212 Uiso 1 1 calc R
C7 C 0.2470(10) 0.2504(9) 0.9563(12) 0.238(7) Uani 1 1 d D
H7A H 0.2133 0.2724 0.8933 0.286 Uiso 1 1 calc R
H7B H 0.3095 0.2752 0.9877 0.286 Uiso 1 1 calc R
C8 C 0.1623(15) 0.2421(12) 1.0371(17) 0.357(16) Uani 1 1 d D
H8A H 0.0962 0.2208 1.0044 0.428 Uiso 1 1 calc R
H8B H 0.1935 0.2175 1.0982 0.428 Uiso 1 1 calc R
C9 C 0.134(2) 0.3032(13) 1.072(2) 0.49(3) Uani 1 1 d D
H9A H 0.0752 0.3002 1.1206 0.585 Uiso 1 1 calc R
H9B H 0.1077 0.3279 1.0099 0.585 Uiso 1 1 calc R
H9C H 0.1987 0.3226 1.1082 0.585 Uiso 1 1 calc R
C10 C 0.5136(5) 0.2166(3) 0.6941(5) 0.1019(19) Uani 1 1 d .
H10 H 0.4790 0.2519 0.7204 0.122 Uiso 1 1 calc R
C11 C 0.5976(7) 0.2842(4) 0.5701(7) 0.133(3) Uani 1 1 d .
H11A H 0.5727 0.3166 0.6177 0.160 Uiso 1 1 calc R
H11B H 0.5481 0.2851 0.5039 0.160 Uiso 1 1 calc R
C12 C 0.7144(5) 0.2992(3) 0.5427(5) 0.0901(16) Uani 1 1 d .
C13 C 0.7968(8) 0.2970(5) 0.6418(7) 0.156(3) Uani 1 1 d .
H13A H 0.7708 0.3237 0.6971 0.187 Uiso 1 1 calc R
H13B H 0.8692 0.3112 0.6230 0.187 Uiso 1 1 calc R
H13C H 0.8030 0.2548 0.6684 0.187 Uiso 1 1 calc R
C14 C 0.7105(9) 0.3655(4) 0.4997(9) 0.161(4) Uani 1 1 d .
H14A H 0.6871 0.3934 0.5545 0.193 Uiso 1 1 calc R
H14B H 0.6581 0.3678 0.4368 0.193 Uiso 1 1 calc R
H14C H 0.7840 0.3775 0.4804 0.193 Uiso 1 1 calc R
C15 C 0.7548(7) 0.2545(4) 0.4554(6) 0.126(2) Uani 1 1 d .
H15A H 0.7072 0.2607 0.3889 0.152 Uiso 1 1 calc R
H15B H 0.8306 0.2665 0.4408 0.152 Uiso 1 1 calc R
C16 C 0.8241(6) 0.1521(4) 0.4362(5) 0.104(2) Uani 1 1 d .
H16 H 0.8809 0.1690 0.3977 0.125 Uiso 1 1 calc R
C17 C 0.7059(9) 0.0060(5) 0.5104(9) 0.155(3) Uani 1 1 d .
H17 H 0.6461 -0.0065 0.5493 0.186 Uiso 1 1 calc R
C18 C 0.7637(11) -0.0396(6) 0.4621(10) 0.187(4) Uani 1 1 d .
H18 H 0.7449 -0.0817 0.4686 0.224 Uiso 1 1 calc R
C19 C 0.8506(10) -0.0213(6) 0.4036(9) 0.163(4) Uani 1 1 d .
H19 H 0.8939 -0.0512 0.3714 0.195 Uiso 1 1 calc R
C20 C 0.8741(7) 0.0421(5) 0.3923(6) 0.132(3) Uani 1 1 d .
C21 C 0.8105(6) 0.0847(4) 0.4467(5) 0.106(2) Uani 1 1 d .
C22 C 1.0183(11) 0.0293(7) 0.2729(11) 0.223(6) Uani 1 1 d .
H22A H 0.9679 0.0012 0.2309 0.268 Uiso 1 1 calc R
H22B H 1.0697 0.0041 0.3193 0.268 Uiso 1 1 calc R
C23 C 1.0827(11) 0.0665(7) 0.1986(12) 0.230(6) Uani 1 1 d .
H23A H 1.1331 0.0946 0.2407 0.277 Uiso 1 1 calc R
H23B H 1.0312 0.0918 0.1524 0.277 Uiso 1 1 calc R
C24 C 1.1522(16) 0.0243(14) 0.1270(15) 0.331(14) Uani 1 1 d .
H24A H 1.2204 0.0131 0.1707 0.398 Uiso 1 1 calc R
H24B H 1.1097 -0.0141 0.1145 0.398 Uiso 1 1 calc R
C25 C 1.1791(19) 0.0399(12) 0.0449(16) 0.329(12) Uani 1 1 d .
H25A H 1.2242 0.0078 0.0156 0.395 Uiso 1 1 calc R
H25B H 1.2222 0.0779 0.0536 0.395 Uiso 1 1 calc R
H25C H 1.1136 0.0473 -0.0036 0.395 Uiso 1 1 calc R
C26 C 0.8626(6) 0.1389(3) 0.7423(6) 0.0959(18) Uani 1 1 d .
C27 C 0.4801(6) 0.1296(3) 0.3741(7) 0.105(2) Uani 1 1 d .

loop_
_atom_site_aniso_label
_atom_site_aniso_U_11
_atom_site_aniso_U_22
_atom_site_aniso_U_33
_atom_site_aniso_U_23
_atom_site_aniso_U_13
_atom_site_aniso_U_12
Fe 0.0946(7) 0.0959(8) 0.0962(7) -0.0074(5) 0.0205(5) 0.0038(4)
S1 0.1143(15) 0.179(3) 0.162(2) -0.0134(17) -0.0048(14) 0.0074(14)
S2 0.185(2) 0.1186(19) 0.160(2) 0.0106(16) -0.0298(18) -0.0280(16)
N1 0.114(4) 0.089(4) 0.119(4) 0.002(4) 0.015(3) -0.007(3)
N2 0.114(4) 0.082(4) 0.114(3) 0.010(3) 0.032(3) 0.006(3)
N3 0.107(3) 0.094(4) 0.086(3) -0.001(3) 0.020(3) 0.004(3)
N4 0.120(4) 0.105(5) 0.109(4) 0.000(3) 0.019(3) -0.001(3)
N5 0.113(4) 0.122(5) 0.099(4) -0.010(3) 0.029(3) -0.003(3)
N6 0.130(5) 0.149(7) 0.118(5) 0.002(4) 0.006(4) 0.021(4)
O1 0.140(4) 0.150(5) 0.172(5) 0.002(4) 0.089(4) -0.014(4)
O2 0.173(5) 0.143(5) 0.193(5) -0.016(4) 0.094(5) 0.039(4)
C1 0.155(7) 0.098(7) 0.196(9) 0.003(6) 0.038(7) -0.015(5)
C2 0.212(11) 0.114(9) 0.242(13) 0.016(9) 0.084(10) -0.033(8)
C3 0.170(8) 0.166(11) 0.180(9) 0.016(8) 0.078(7) -0.060(8)
C4 0.114(5) 0.129(8) 0.135(6) 0.012(5) 0.039(5) -0.023(5)
C5 0.089(4) 0.095(5) 0.102(4) 0.004(4) 0.019(3) -0.013(3)
C6 0.120(6) 0.216(13) 0.206(9) -0.005(9) 0.085(6) -0.019(7)
C7 0.208(11) 0.256(17) 0.276(14) -0.035(13) 0.177(11) -0.017(10)
C8 0.244(16) 0.39(4) 0.47(3) -0.20(3) 0.208(18) -0.059(18)
C9 0.43(4) 0.69(7) 0.38(3) -0.17(4) 0.25(3) 0.00(4)
C10 0.102(4) 0.100(5) 0.107(4) -0.005(4) 0.032(4) 0.005(3)
C11 0.134(6) 0.108(6) 0.163(7) 0.018(5) 0.043(5) 0.027(5)
C12 0.102(4) 0.081(4) 0.089(3) 0.009(3) 0.019(3) -0.005(3)
C13 0.180(8) 0.141(8) 0.146(6) -0.013(6) 0.007(6) -0.032(6)
C14 0.205(9) 0.113(7) 0.174(8) 0.021(6) 0.080(7) 0.019(6)
C15 0.153(6) 0.127(7) 0.103(4) 0.008(5) 0.035(4) 0.003(5)
C16 0.109(5) 0.122(7) 0.085(4) -0.009(4) 0.029(3) 0.012(4)
C17 0.179(8) 0.107(7) 0.182(8) -0.026(7) 0.039(7) -0.021(6)
C18 0.217(11) 0.137(10) 0.216(10) -0.042(9) 0.076(9) 0.006(8)
C19 0.189(9) 0.113(8) 0.188(9) -0.028(7) 0.031(8) 0.045(7)
C20 0.146(6) 0.139(8) 0.116(5) -0.003(5) 0.046(5) 0.031(6)
C21 0.114(5) 0.106(6) 0.097(4) -0.011(4) -0.002(4) 0.020(4)
C22 0.210(11) 0.248(17) 0.222(11) -0.054(11) 0.080(9) 0.065(11)
C23 0.231(11) 0.195(13) 0.291(13) -0.004(11) 0.184(11) 0.027(9)
C24 0.279(17) 0.49(4) 0.238(15) -0.09(2) 0.121(14) 0.02(2)
C25 0.47(3) 0.29(3) 0.245(17) 0.000(19) 0.17(2) 0.01(2)
C26 0.098(4) 0.097(5) 0.096(4) -0.003(4) 0.025(4) -0.002(4)
C27 0.096(4) 0.082(5) 0.137(6) 0.010(4) 0.009(4) -0.003(3)

loop_
_atom_type_symbol
_atom_type_description
_atom_type_scat_dispersion_real
_atom_type_scat_dispersion_imag
_atom_type_scat_source
C C 0.0033 0.0016 'International Tables Vol C Tables 4.2.6.8 and 6.1.1.4'
H H 0.0000 0.0000 'International Tables Vol C Tables 4.2.6.8 and 6.1.1.4'
N N 0.0061 0.0033 'International Tables Vol C Tables 4.2.6.8 and 6.1.1.4'
O O 0.0106 0.0060 'International Tables Vol C Tables 4.2.6.8 and 6.1.1.4'
S S 0.1246 0.1234 'International Tables Vol C Tables 4.2.6.8 and 6.1.1.4'
Fe Fe 0.3463 0.8444 'International Tables Vol C Tables 4.2.6.8 and 6.1.1.4'

loop_
_geom_angle_atom_site_label_1
_geom_angle_atom_site_label_2
_geom_angle_atom_site_label_3
_geom_angle
N2 Fe N1 78.8(2)
N3 Fe N1 170.6(2)
N4 Fe N1 108.6(3)
N5 Fe N1 88.5(2)
N6 Fe N1 91.4(3)
N2 Fe N3 92.2(2)
N2 Fe N4 172.1(2)
N2 Fe N5 96.2(2)
N2 Fe N6 90.0(3)
N3 Fe N4 80.6(2)
N3 Fe N5 89.6(2)
N3 Fe N6 91.4(3)
N5 Fe N4 87.2(2)
N6 Fe N4 86.8(3)
N5 Fe N6 173.6(3)
C1 N1 C5 118.0(7)
C1 N1 Fe 130.3(6)
C5 N1 Fe 111.7(5)
C10 N2 C11 117.8(6)
C10 N2 Fe 116.4(5)
C11 N2 Fe 124.8(4)
C16 N3 C15 117.7(6)
C16 N3 Fe 114.5(5)
C15 N3 Fe 127.7(5)
C17 N4 C21 117.0(8)
C17 N4 Fe 131.5(7)
C21 N4 Fe 111.5(5)
C26 N5 Fe 164.3(6)
C27 N6 Fe 167.7(7)
C4 O1 C6 121.1(8)
C20 O2 C22 118.8(10)
N1 C1 C2 122.0(10)
N1 C1 H1 119.0
C2 C1 H1 119.1
C3 C2 C1 122.3(11)
C3 C2 H2 118.8
C1 C2 H2 118.9
C2 C3 C4 118.7(9)
C2 C3 H3 120.7
C4 C3 H3 120.6
O1 C4 C5 117.1(7)
O1 C4 C3 126.8(8)
C5 C4 C3 116.0(9)
N1 C5 C4 123.1(7)
N1 C5 C10 115.0(6)
C4 C5 C10 121.9(7)
C7 C6 O1 112.1(10)
C7 C6 H6A 109.1
O1 C6 H6A 109.2
C7 C6 H6B 109.3
O1 C6 H6B 109.2
H6A C6 H6B 107.9
C6 C7 C8 109.8(15)
C6 C7 H7A 109.8
C8 C7 H7A 111.1
C6 C7 H7B 109.6
C8 C7 H7B 108.2
H7A C7 H7B 108.2
C9 C8 C7 106.7(15)
C9 C8 H8A 105.7
C7 C8 H8A 108.9
C9 C8 H8B 114.8
C7 C8 H8B 111.8
H8A C8 H8B 108.7
C8 C9 H9A 110.1
C8 C9 H9B 113.6
H9A C9 H9B 109.5
C8 C9 H9C 104.6
H9A C9 H9C 109.5
H9B C9 H9C 109.5
N2 C10 C5 118.1(6)
N2 C10 H10 121.0
C5 C10 H10 121.0
N2 C11 C12 114.4(6)
N2 C11 H11A 108.7
C12 C11 H11A 108.8
N2 C11 H11B 108.6
C12 C11 H11B 108.6
H11A C11 H11B 107.6
C15 C12 C11 111.9(6)
C15 C12 C13 109.2(6)
C11 C12 C13 111.6(6)
C15 C12 C14 109.5(6)
C11 C12 C14 106.1(6)
C13 C12 C14 108.3(7)
C12 C13 H13A 109.5
C12 C13 H13B 109.5
H13A C13 H13B 109.5
C12 C13 H13C 109.5
H13A C13 H13C 109.5
H13B C13 H13C 109.5
C12 C14 H14A 109.6
C12 C14 H14B 109.3
H14A C14 H14B 109.5
C12 C14 H14C 109.5
H14A C14 H14C 109.5
H14B C14 H14C 109.5
N3 C15 C12 116.2(6)
N3 C15 H15A 108.2
C12 C15 H15A 108.2
N3 C15 H15B 108.3
C12 C15 H15B 108.3
H15A C15 H15B 107.4
N3 C16 C21 117.5(7)
N3 C16 H16 121.2
C21 C16 H16 121.3
N4 C17 C18 125.6(11)
N4 C17 H17 117.2
C18 C17 H17 117.2
C19 C18 C17 117.4(12)
C19 C18 H18 121.3
C17 C18 H18 121.3
C18 C19 C20 119.9(10)
C18 C19 H19 120.1
C20 C19 H19 120.0
O2 C20 C21 114.4(9)
O2 C20 C19 127.8(9)
C21 C20 C19 117.7(9)
N4 C21 C20 122.3(9)
N4 C21 C16 115.3(6)
C20 C21 C16 122.3(8)
O2 C22 C23 111.6(12)
O2 C22 H22A 109.4
C23 C22 H22A 109.4
O2 C22 H22B 109.3
C23 C22 H22B 109.1
H22A C22 H22B 107.9
C22 C23 C24 111.8(14)
C22 C23 H23A 109.4
C24 C23 H23A 109.7
C22 C23 H23B 109.1
C24 C23 H23B 108.8
H23A C23 H23B 107.9
C25 C24 C23 123(3)
C25 C24 H24A 106.0
C23 C24 H24A 106.3
C25 C24 H24B 107.1
C23 C24 H24B 107.1
H24A C24 H24B 106.7
C24 C25 H25A 110.1
C24 C25 H25B 109.7
H25A C25 H25B 109.5
C24 C25 H25C 108.6
H25A C25 H25C 109.5
H25B C25 H25C 109.5
N5 C26 S1 177.5(6)
N6 C27 S2 177.9(8)

loop_
_geom_bond_atom_site_label_1
_geom_bond_atom_site_label_2
_geom_bond_distance
Fe N1 2.093(6)
Fe N2 1.990(5)
Fe N3 1.997(5)
Fe N4 2.052(6)
Fe N5 2.010(7)
Fe N6 2.030(8)
S1 C26 1.601(8)
S2 C27 1.598(9)
N1 C1 1.316(11)
N1 C5 1.344(9)
N2 C10 1.271(8)
N2 C11 1.507(9)
N3 C16 1.278(8)
N3 C15 1.471(10)
N4 C17 1.319(11)
N4 C21 1.344(9)
N5 C26 1.129(8)
N6 C27 1.103(8)
O1 C4 1.347(10)
O1 C6 1.394(10)
O2 C20 1.337(10)
O2 C22 1.415(12)
C1 C2 1.364(13)
C1 H1 0.9300
C2 C3 1.281(15)
C2 H2 0.9300
C3 C4 1.451(14)
C3 H3 0.9300
C4 C5 1.371(10)
C5 C10 1.423(9)
C6 C7 1.389(19)
C6 H6A 0.9700
C6 H6B 0.9700
C7 C8 1.486(9)
C7 H7A 0.9700
C7 H7B 0.9700
C8 C9 1.421(11)
C8 H8A 0.9700
C8 H8B 0.9700
C9 H9A 0.9600
C9 H9B 0.9600
C9 H9C 0.9600
C10 H10 0.9300
C11 C12 1.494(9)
C11 H11A 0.9700
C11 H11B 0.9700
C12 C15 1.547(10)
C12 C13 1.510(10)
C12 C14 1.512(10)
C13 H13A 0.9600
C13 H13B 0.9600
C13 H13C 0.9600
C14 H14A 0.9600
C14 H14B 0.9600
C14 H14C 0.9600
C15 H15A 0.9700
C15 H15B 0.9700
C16 C21 1.454(10)
C16 H16 0.9300
C17 C18 1.359(14)
C17 H17 0.9300
C18 C19 1.366(14)
C18 H18 0.9300
C19 C20 1.392(14)
C19 H19 0.9300
C20 C21 1.391(11)
C22 C23 1.475(18)
C22 H22A 0.9700
C22 H22B 0.9700
C23 C24 1.55(2)
C23 H23A 0.9700
C23 H23B 0.9700
C24 C25 1.14(2)
C24 H24A 0.9700
C24 H24B 0.9700
C25 H25A 0.9600
C25 H25B 0.9600
C25 H25C 0.9600
